data_7022995
loop_
_publ_author_name
'Friedrich, Dirk'
'Kluge, Oliver'
'Kischel, Marcus'
'Krautscheid, Harald'

_publ_section_title
;
 Tetranuclear organometallic complexes based on 1,2-ethanedithiolate
 ligands as potential precursors for CuMS2 (M = Ga, In).
;
_journal_issue 26
_journal_name_full 'Dalton transactions (Cambridge, England : 2003)'
_journal_page_first 9613
_journal_page_last 9620
_journal_paper_doi 10.1039/c3dt50461a
_journal_volume 42
_journal_year 2013
_chemical_compound_source 'synthesis as described'
_chemical_formula_moiety 'C39 H89 Cu3 Ga1 P3 S4'
_chemical_formula_sum 'C39 H89 Cu3 Ga P3 S4'
_chemical_formula_weight 1039.59
_chemical_name_common
;
bis(mu!3$-1,2-dithiolatoethane-S,S,S',S')-di(butan-1-ido) -
tris(triisopropylphosphine)-tricopper(+1)-gallium(+3)
;
_chemical_name_systematic
;
bis(\m~3~-1,2-dithiolatoethane-S,S,S',S')-di(butan-1-ido)
-tris(triisopropylphosphine)-tricopper(+1)-gallium(+3)
;
_space_group_IT_number 61
_symmetry_cell_setting orthorhombic
_symmetry_Int_Tables_number 61
_symmetry_space_group_name_Hall '-P 2ac 2ab'
_symmetry_space_group_name_H-M 'P b c a'
_atom_sites_solution_hydrogens geom
_atom_sites_solution_primary direct
_atom_sites_solution_secondary difmap
_audit_creation_date 2012-10-11T14:38:53-00:00
_audit_creation_method 'WinGX routine CIF_UPDATE'
_cell_angle_alpha 90
_cell_angle_beta 90
_cell_angle_gamma 90
_cell_formula_units_Z 8
_cell_length_a 15.7297(7)
_cell_length_b 26.1766(18)
_cell_length_c 25.2306(13)
_cell_measurement_reflns_used 28248
_cell_measurement_temperature 213(2)
_cell_measurement_theta_max 25.94
_cell_measurement_theta_min 2.07
_cell_measurement_wavelength 0.71073
_cell_volume 10388.7(10)
_computing_cell_refinement 'STOE X-AREA'
_computing_data_reduction 'STOE X-AREA, STOE X-RED'
_computing_molecular_graphics 'DIAMOND 3.2'
_computing_publication_material
;
'WinGX publication routines'
Farrugia, L. J. (1999) WinGX, J. Appl. Cryst. 32, 837-838
;
_computing_structure_refinement
;
'SHELXL-97'
Sheldrick, G.M. (2008) Acta Cryst. A64, 112
;
_computing_structure_solution
;
'SIR-92'
Altomare, A., Cascarano, G.,
Giacovazzo, C. & Guagliardi, A. (1993) J. Appl. Cryst. 26, 343-350.
;
_diffrn_ambient_temperature 213(2)
_diffrn_detector 'image plate'
_diffrn_detector_type STOE
_diffrn_measured_fraction_theta_full 0.985
_diffrn_measured_fraction_theta_max 0.985
_diffrn_measurement_device '1-circle goniometer'
_diffrn_measurement_device_type 'STOE IPDS 1'
_diffrn_measurement_method '\f scans'
_diffrn_radiation_monochromator graphite
_diffrn_radiation_source 'fine-focus sealed tube'
_diffrn_radiation_type MoK\a
_diffrn_radiation_wavelength 0.71073
_diffrn_reflns_av_R_equivalents 0.0616
_diffrn_reflns_av_unetI/netI 0.053
_diffrn_reflns_limit_h_max 16
_diffrn_reflns_limit_h_min -18
_diffrn_reflns_limit_k_max 31
_diffrn_reflns_limit_k_min -31
_diffrn_reflns_limit_l_max 26
_diffrn_reflns_limit_l_min -30
_diffrn_reflns_number 42905
_diffrn_reflns_theta_full 25.48
_diffrn_reflns_theta_max 25.48
_diffrn_reflns_theta_min 2.18
_diffrn_standards_number 0
_exptl_absorpt_coefficient_mu 2.00
_exptl_absorpt_correction_T_max 0.6807
_exptl_absorpt_correction_T_min 0.3377
_exptl_absorpt_correction_type numerical
_exptl_absorpt_process_details
;
Busing, W. R. & Levy, H. A. (1957) Acta Cryst. 10, 180-182.
and
Coppens, P., Leiserowitz, L. & Rabinovich, D. (1965)
Acta Cryst. 1965, 1035-1038.
;
_exptl_crystal_colour colorless
_exptl_crystal_density_diffrn 1.329
_exptl_crystal_density_method 'not measured'
_exptl_crystal_description prism
_exptl_crystal_F_000 4400
_exptl_crystal_size_max 0.34
_exptl_crystal_size_mid 0.33
_exptl_crystal_size_min 0.27
_refine_diff_density_max 0.693
_refine_diff_density_min -0.369
_refine_diff_density_rms 0.064
_refine_ls_extinction_method none
_refine_ls_goodness_of_fit_ref 0.872
_refine_ls_hydrogen_treatment constr
_refine_ls_matrix_type full
_refine_ls_number_parameters 559
_refine_ls_number_reflns 9479
_refine_ls_number_restraints 33
_refine_ls_restrained_S_all 0.872
_refine_ls_R_factor_all 0.0548
_refine_ls_R_factor_gt 0.0336
_refine_ls_shift/su_max 0.015
_refine_ls_shift/su_mean 0.001
_refine_ls_structure_factor_coef Fsqd
_refine_ls_weighting_details 'calc w=1/[\s^2^(Fo^2^)+(0.0384P)^2^+0.0000P] where P=(Fo^2^+2Fc^2^)/3'
_refine_ls_weighting_scheme calc
_refine_ls_wR_factor_gt 0.0692
_refine_ls_wR_factor_ref 0.0735
_reflns_number_gt 6547
_reflns_number_total 9479
_reflns_threshold_expression >2sigma(I)
_cod_data_source_file c3dt50461a.txt
_cod_data_source_block '[(iPr3PCu)3(SC2H4S)2GaBu2]'
_cod_database_code 7022995

loop_
_symmetry_equiv_pos_as_xyz
'x, y, z'
'-x+1/2, -y, z+1/2'
'x+1/2, -y+1/2, -z'
'-x, y+1/2, -z+1/2'
'-x, -y, -z'
'x-1/2, y, -z-1/2'
'-x-1/2, y-1/2, z'
'x, -y-1/2, z-1/2'

loop_
_atom_site_label
_atom_site_type_symbol
_atom_site_fract_x
_atom_site_fract_y
_atom_site_fract_z
_atom_site_U_iso_or_equiv
_atom_site_adp_type
_atom_site_occupancy
_atom_site_symmetry_multiplicity
_atom_site_calc_flag
_atom_site_refinement_flags
_atom_site_disorder_assembly
_atom_site_disorder_group
C1 C 0.3613(2) 0.57271(13) 0.63650(12) 0.0461(8) Uani 1 1 d . . .
H1A H 0.4094 0.5528 0.6501 0.055 Uiso 1 1 calc R . .
H1B H 0.3718 0.6087 0.6449 0.055 Uiso 1 1 calc R . .
C2 C 0.2811(2) 0.55565(12) 0.66412(12) 0.0439(8) Uani 1 1 d . A .
H2A H 0.2335 0.5768 0.652 0.053 Uiso 1 1 calc R . .
H2B H 0.2875 0.5609 0.7024 0.053 Uiso 1 1 calc R . .
C3 C 0.0978(2) 0.53107(12) 0.53294(11) 0.0440(8) Uani 1 1 d . A .
H3A H 0.1568 0.5221 0.5412 0.053 Uiso 1 1 calc R . .
H3B H 0.0766 0.5062 0.507 0.053 Uiso 1 1 calc R . .
C4 C 0.0959(2) 0.58338(14) 0.50855(12) 0.0504(9) Uani 1 1 d . A .
H4A H 0.0376 0.5911 0.4974 0.06 Uiso 1 1 calc R . .
H4B H 0.1317 0.5834 0.4768 0.06 Uiso 1 1 calc R . .
C5 C 0.2433(3) 0.48392(17) 0.41664(16) 0.0743(12) Uani 1 1 d . . .
H5A H 0.2424 0.5137 0.4396 0.111 Uiso 1 1 calc R . .
H5B H 0.1887 0.4668 0.4182 0.111 Uiso 1 1 calc R . .
H5C H 0.2546 0.4946 0.3805 0.111 Uiso 1 1 calc R . .
C6 C 0.3126(3) 0.44754(15) 0.43482(14) 0.0590(10) Uani 1 1 d . . .
H6 H 0.3108 0.4168 0.412 0.071 Uiso 1 1 calc R . .
C7 C 0.3966(3) 0.4728(2) 0.4274(2) 0.1054(19) Uani 1 1 d . . .
H7A H 0.3989 0.4884 0.3926 0.158 Uiso 1 1 calc R . .
H7B H 0.4415 0.4476 0.4305 0.158 Uiso 1 1 calc R . .
H7C H 0.4041 0.4989 0.4544 0.158 Uiso 1 1 calc R . .
C8 C 0.4552(3) 0.4105(3) 0.5388(2) 0.110(2) Uani 1 1 d . . .
H8A H 0.4421 0.4299 0.5705 0.165 Uiso 1 1 calc R . .
H8B H 0.4734 0.4336 0.511 0.165 Uiso 1 1 calc R . .
H8C H 0.5004 0.3864 0.5464 0.165 Uiso 1 1 calc R . .
C9 C 0.3770(3) 0.38186(17) 0.52091(16) 0.0783(14) Uani 1 1 d . . .
H9 H 0.3911 0.3617 0.4889 0.094 Uiso 1 1 calc R . .
C10 C 0.3519(5) 0.3451(2) 0.5659(2) 0.122(2) Uani 1 1 d . . .
H10A H 0.4008 0.3248 0.576 0.184 Uiso 1 1 calc R . .
H10B H 0.3067 0.3228 0.5538 0.184 Uiso 1 1 calc R . .
H10C H 0.3324 0.3647 0.5962 0.184 Uiso 1 1 calc R . .
C11 C 0.2005(4) 0.34233(19) 0.46057(18) 0.104(2) Uani 1 1 d . . .
H11A H 0.234 0.3173 0.4798 0.155 Uiso 1 1 calc R . .
H11B H 0.2292 0.3512 0.4278 0.155 Uiso 1 1 calc R . .
H11C H 0.145 0.328 0.4526 0.155 Uiso 1 1 calc R . .
C12 C 0.1895(3) 0.39100(16) 0.49509(15) 0.0719(12) Uani 1 1 d . . .
H12 H 0.153 0.414 0.4738 0.086 Uiso 1 1 calc R . .
C13 C 0.1413(3) 0.38186(18) 0.54447(18) 0.0822(13) Uani 1 1 d . . .
H13A H 0.0854 0.3685 0.5358 0.123 Uiso 1 1 calc R . .
H13B H 0.1352 0.4137 0.5637 0.123 Uiso 1 1 calc R . .
H13C H 0.1715 0.3573 0.5663 0.123 Uiso 1 1 calc R . .
C14A C -0.0101(16) 0.3147(7) 0.6975(8) 0.088(6) Uani 0.492(5) 1 d PD A 1
H14A H -0.0604 0.3205 0.7189 0.132 Uiso 0.492(5) 1 calc PR A 1
H14B H 0.0368 0.3049 0.7203 0.132 Uiso 0.492(5) 1 calc PR A 1
H14C H -0.0212 0.2877 0.6722 0.132 Uiso 0.492(5) 1 calc PR A 1
C15A C 0.0132(6) 0.3645(3) 0.6674(3) 0.055(2) Uani 0.492(5) 1 d PD A 1
H15A H 0.06 0.355 0.6432 0.066 Uiso 0.492(5) 1 calc PR A 1
C16A C -0.0595(6) 0.3823(3) 0.6315(3) 0.072(3) Uani 0.492(5) 1 d PD A 1
H16A H -0.0692 0.357 0.604 0.107 Uiso 0.492(5) 1 calc PR A 1
H16B H -0.0445 0.4146 0.6153 0.107 Uiso 0.492(5) 1 calc PR A 1
H16C H -0.1108 0.3864 0.6524 0.107 Uiso 0.492(5) 1 calc PR A 1
C14B C 0.1673(7) 0.3451(4) 0.6849(5) 0.096(4) Uani 0.508(5) 1 d PD A 2
H14D H 0.1838 0.3389 0.7214 0.144 Uiso 0.508(5) 1 calc PR A 2
H14E H 0.1994 0.3738 0.671 0.144 Uiso 0.508(5) 1 calc PR A 2
H14F H 0.1788 0.3149 0.6638 0.144 Uiso 0.508(5) 1 calc PR A 2
C15B C 0.0714(6) 0.3575(3) 0.6826(3) 0.063(2) Uani 0.508(5) 1 d PD A 2
H15B H 0.0557 0.3569 0.6446 0.075 Uiso 0.508(5) 1 calc PR A 2
C16B C 0.0173(14) 0.3159(6) 0.7095(9) 0.110(8) Uani 0.508(5) 1 d PD A 2
H16D H 0.0233 0.2841 0.6902 0.166 Uiso 0.508(5) 1 calc PR A 2
H16E H -0.0419 0.3262 0.7095 0.166 Uiso 0.508(5) 1 calc PR A 2
H16F H 0.0364 0.3112 0.7457 0.166 Uiso 0.508(5) 1 calc PR A 2
C17A C 0.1754(14) 0.4284(9) 0.7862(8) 0.094(9) Uani 0.492(5) 1 d PD A 1
H17A H 0.2136 0.4126 0.8115 0.141 Uiso 0.492(5) 1 calc PR A 1
H17B H 0.13 0.4458 0.805 0.141 Uiso 0.492(5) 1 calc PR A 1
H17C H 0.2066 0.4528 0.7648 0.141 Uiso 0.492(5) 1 calc PR A 1
C18A C 0.1372(5) 0.3870(3) 0.7500(3) 0.065(3) Uani 0.492(5) 1 d PD A 1
H18A H 0.1076 0.3616 0.7725 0.078 Uiso 0.492(5) 1 calc PR A 1
C19A C 0.2046(7) 0.3592(4) 0.7175(5) 0.091(4) Uani 0.492(5) 1 d PD A 1
H19A H 0.231 0.383 0.6931 0.137 Uiso 0.492(5) 1 calc PR A 1
H19B H 0.1782 0.3317 0.6977 0.137 Uiso 0.492(5) 1 calc PR A 1
H19C H 0.2475 0.3453 0.741 0.137 Uiso 0.492(5) 1 calc PR A 1
C17B C 0.1628(11) 0.4333(10) 0.7873(9) 0.093(8) Uani 0.508(5) 1 d PD A 2
H17D H 0.1707 0.4366 0.8253 0.139 Uiso 0.508(5) 1 calc PR A 2
H17E H 0.1893 0.462 0.7695 0.139 Uiso 0.508(5) 1 calc PR A 2
H17F H 0.1885 0.4017 0.7752 0.139 Uiso 0.508(5) 1 calc PR A 2
C18B C 0.0672(6) 0.4326(3) 0.7746(3) 0.066(2) Uani 0.508(5) 1 d PD A 2
H18B H 0.0477 0.4682 0.7802 0.079 Uiso 0.508(5) 1 calc PR A 2
C19B C 0.0161(8) 0.4007(5) 0.8131(3) 0.101(4) Uani 0.508(5) 1 d PD A 2
H19D H 0.0077 0.3668 0.7985 0.151 Uiso 0.508(5) 1 calc PR A 2
H19E H -0.0387 0.4167 0.8191 0.151 Uiso 0.508(5) 1 calc PR A 2
H19F H 0.0465 0.3981 0.8464 0.151 Uiso 0.508(5) 1 calc PR A 2
C20A C -0.0602(10) 0.4039(4) 0.7926(5) 0.129(6) Uani 0.492(5) 1 d PD A 1
H20A H -0.0896 0.4226 0.8203 0.194 Uiso 0.492(5) 1 calc PR A 1
H20B H -0.0146 0.3839 0.8082 0.194 Uiso 0.492(5) 1 calc PR A 1
H20C H -0.0999 0.3812 0.775 0.194 Uiso 0.492(5) 1 calc PR A 1
C21A C -0.0236(6) 0.4410(3) 0.7529(3) 0.073(3) Uani 0.492(5) 1 d PD A 1
H21A H 0.0106 0.464 0.7755 0.087 Uiso 0.492(5) 1 calc PR A 1
C22A C -0.086(2) 0.4775(13) 0.7272(15) 0.091(10) Uani 0.492(5) 1 d PD A 1
H22A H -0.1296 0.4582 0.7087 0.136 Uiso 0.492(5) 1 calc PR A 1
H22B H -0.0563 0.4992 0.7022 0.136 Uiso 0.492(5) 1 calc PR A 1
H22C H -0.1124 0.4985 0.7543 0.136 Uiso 0.492(5) 1 calc PR A 1
C20B C -0.0990(6) 0.4160(4) 0.6412(3) 0.065(2) Uani 0.508(5) 1 d P A 2
H20D H -0.1594 0.4227 0.6378 0.097 Uiso 0.508(5) 1 calc PR A 2
H20E H -0.0878 0.3804 0.6331 0.097 Uiso 0.508(5) 1 calc PR A 2
H20F H -0.0677 0.4375 0.6168 0.097 Uiso 0.508(5) 1 calc PR A 2
C21B C -0.0706(5) 0.4275(3) 0.6983(3) 0.0508(19) Uani 0.508(5) 1 d P A 2
H21B H -0.0978 0.4024 0.7223 0.061 Uiso 0.508(5) 1 calc PR A 2
C22B C -0.099(2) 0.4809(11) 0.7146(15) 0.072(4) Uani 0.508(5) 1 d P A 2
H22D H -0.0648 0.5061 0.6961 0.108 Uiso 0.508(5) 1 calc PR A 2
H22E H -0.0912 0.485 0.7526 0.108 Uiso 0.508(5) 1 calc PR A 2
H22F H -0.1582 0.4855 0.7057 0.108 Uiso 0.508(5) 1 calc PR A 2
C23 C -0.1307(3) 0.61755(15) 0.68159(15) 0.0625(10) Uani 1 1 d . . .
H23A H -0.1845 0.6069 0.6967 0.094 Uiso 1 1 calc R . .
H23B H -0.1059 0.5894 0.6619 0.094 Uiso 1 1 calc R . .
H23C H -0.1399 0.6463 0.658 0.094 Uiso 1 1 calc R . .
C24 C -0.0698(2) 0.63351(12) 0.72636(13) 0.0457(8) Uani 1 1 d . . .
H24 H -0.066 0.6039 0.7506 0.055 Uiso 1 1 calc R . .
C25 C -0.1105(3) 0.67688(14) 0.75832(14) 0.0590(10) Uani 1 1 d . . .
H25A H -0.1199 0.7061 0.7354 0.089 Uiso 1 1 calc R . .
H25B H -0.073 0.6866 0.7871 0.089 Uiso 1 1 calc R . .
H25C H -0.1645 0.6654 0.7727 0.089 Uiso 1 1 calc R . .
C26 C 0.1432(3) 0.73005(16) 0.6862(2) 0.0803(13) Uani 1 1 d . . .
H26A H 0.167 0.7114 0.6565 0.12 Uiso 1 1 calc R . .
H26B H 0.1749 0.722 0.7181 0.12 Uiso 1 1 calc R . .
H26C H 0.1466 0.7664 0.6792 0.12 Uiso 1 1 calc R . .
C27 C 0.0503(2) 0.71475(12) 0.69360(15) 0.0564(10) Uani 1 1 d . . .
H27 H 0.0285 0.7313 0.7261 0.068 Uiso 1 1 calc R . .
C28 C -0.0027(3) 0.73290(16) 0.64663(17) 0.0779(13) Uani 1 1 d . . .
H28A H 0.0006 0.7698 0.644 0.117 Uiso 1 1 calc R . .
H28B H -0.0615 0.7227 0.6517 0.117 Uiso 1 1 calc R . .
H28C H 0.019 0.7177 0.6143 0.117 Uiso 1 1 calc R . .
C29 C 0.1114(3) 0.57169(13) 0.76754(14) 0.0554(9) Uani 1 1 d . . .
H29A H 0.1549 0.5636 0.7935 0.083 Uiso 1 1 calc R . .
H29B H 0.1233 0.5538 0.7347 0.083 Uiso 1 1 calc R . .
H29C H 0.0563 0.5612 0.7809 0.083 Uiso 1 1 calc R . .
C30 C 0.1110(2) 0.62885(12) 0.75738(13) 0.0499(8) Uani 1 1 d . . .
H30 H 0.1693 0.638 0.7461 0.06 Uiso 1 1 calc R . .
C31 C 0.0944(3) 0.65781(16) 0.80920(15) 0.0712(12) Uani 1 1 d . . .
H31A H 0.0393 0.648 0.8233 0.107 Uiso 1 1 calc R . .
H31B H 0.095 0.6943 0.8024 0.107 Uiso 1 1 calc R . .
H31C H 0.1383 0.6494 0.8347 0.107 Uiso 1 1 calc R . .
C32 C 0.3171(3) 0.69637(14) 0.58193(17) 0.0636(10) Uani 1 1 d . . .
H32A H 0.2847 0.7266 0.571 0.076 Uiso 1 1 calc R . .
H32B H 0.3012 0.6888 0.6187 0.076 Uiso 1 1 calc R . .
C33 C 0.4121(4) 0.7103(2) 0.5811(2) 0.1054(18) Uani 1 1 d . . .
H33A H 0.422 0.7355 0.6092 0.127 Uiso 1 1 calc R . .
H33B H 0.4443 0.6796 0.5905 0.127 Uiso 1 1 calc R . .
C34 C 0.4454(4) 0.7292(3) 0.5360(3) 0.126(2) Uani 1 1 d . . .
H34A H 0.4085 0.7567 0.5233 0.152 Uiso 1 1 calc R . .
H34B H 0.4447 0.7021 0.5091 0.152 Uiso 1 1 calc R . .
C35 C 0.5375(4) 0.7502(2) 0.5402(3) 0.123(2) Uani 1 1 d . . .
H35A H 0.5389 0.7781 0.5654 0.185 Uiso 1 1 calc R . .
H35B H 0.5558 0.7624 0.5057 0.185 Uiso 1 1 calc R . .
H35C H 0.5752 0.7232 0.552 0.185 Uiso 1 1 calc R . .
C36 C 0.2960(2) 0.63894(13) 0.45939(12) 0.0482(8) Uani 1 1 d . . .
H36A H 0.3569 0.637 0.4516 0.058 Uiso 1 1 calc R . .
H36B H 0.2691 0.6084 0.4444 0.058 Uiso 1 1 calc R . .
C37 C 0.2598(2) 0.68536(12) 0.43211(12) 0.0482(8) Uani 1 1 d . . .
H37A H 0.1981 0.6856 0.4373 0.058 Uiso 1 1 calc R . .
H37B H 0.2827 0.7159 0.4494 0.058 Uiso 1 1 calc R . .
C38 C 0.2777(3) 0.68895(14) 0.37354(14) 0.0592(9) Uani 1 1 d . . .
H38A H 0.2561 0.658 0.3563 0.071 Uiso 1 1 calc R . .
H38B H 0.3394 0.6899 0.3683 0.071 Uiso 1 1 calc R . .
C39 C 0.2389(3) 0.73493(18) 0.34680(17) 0.0838(14) Uani 1 1 d . . .
H39A H 0.1778 0.7344 0.3516 0.126 Uiso 1 1 calc R . .
H39B H 0.252 0.7341 0.3092 0.126 Uiso 1 1 calc R . .
H39C H 0.2621 0.7658 0.3623 0.126 Uiso 1 1 calc R . .
P1 P 0.29152(6) 0.42725(3) 0.50469(3) 0.0450(2) Uani 1 1 d . . .
P2 P 0.05220(6) 0.42057(3) 0.70447(3) 0.0446(2) Uani 1 1 d . . .
P3 P 0.03980(6) 0.64474(3) 0.70107(3) 0.03983(19) Uani 1 1 d . . .
S1 S 0.35625(5) 0.56525(3) 0.56466(3) 0.04244(19) Uani 1 1 d . . .
S2 S 0.25663(5) 0.48853(3) 0.65153(3) 0.04252(18) Uani 1 1 d . . .
S3 S 0.03383(5) 0.52636(3) 0.59359(3) 0.04195(18) Uani 1 1 d . . .
S4 S 0.13257(6) 0.63356(3) 0.55343(3) 0.0469(2) Uani 1 1 d . . .
Cu1 Cu 0.28891(3) 0.487449(14) 0.565220(15) 0.04234(10) Uani 1 1 d . A .
Cu2 Cu 0.11194(3) 0.479544(14) 0.651923(14) 0.04019(10) Uani 1 1 d . A .
Cu3 Cu 0.07054(3) 0.601613(14) 0.628812(14) 0.04127(10) Uani 1 1 d . A .
Ga1 Ga 0.28038(3) 0.638104(13) 0.537147(14) 0.04370(10) Uani 1 1 d . A .

loop_
_atom_site_aniso_label
_atom_site_aniso_U_11
_atom_site_aniso_U_22
_atom_site_aniso_U_33
_atom_site_aniso_U_23
_atom_site_aniso_U_13
_atom_site_aniso_U_12
C1 0.045(2) 0.0487(18) 0.0451(18) 0.0019(14) -0.0062(15) -0.0095(15)
C2 0.046(2) 0.0507(18) 0.0346(15) -0.0037(13) -0.0006(14) -0.0013(15)
C3 0.036(2) 0.062(2) 0.0344(16) -0.0126(14) -0.0018(13) 0.0041(15)
C4 0.041(2) 0.077(2) 0.0327(16) 0.0058(15) -0.0036(14) 0.0049(17)
C5 0.078(3) 0.084(3) 0.061(2) 0.016(2) 0.000(2) 0.002(2)
C6 0.068(3) 0.064(2) 0.0453(19) -0.0018(17) 0.0134(18) 0.0051(19)
C7 0.060(3) 0.172(6) 0.084(3) 0.043(3) 0.015(3) -0.005(3)
C8 0.058(4) 0.190(6) 0.081(3) 0.023(4) 0.003(3) 0.049(4)
C9 0.090(4) 0.084(3) 0.061(2) -0.002(2) 0.005(2) 0.045(3)
C10 0.156(6) 0.096(4) 0.116(4) 0.038(3) -0.005(4) 0.043(4)
C11 0.167(6) 0.079(3) 0.065(3) -0.024(2) 0.006(3) -0.042(3)
C12 0.092(4) 0.069(3) 0.054(2) -0.0063(19) 0.001(2) -0.025(2)
C13 0.065(3) 0.089(3) 0.093(3) -0.012(3) 0.009(3) -0.016(2)
C14A 0.141(15) 0.059(8) 0.065(7) 0.007(6) 0.005(8) -0.050(8)
C15A 0.071(7) 0.047(4) 0.047(4) 0.006(3) 0.000(4) -0.017(4)
C16A 0.091(8) 0.065(6) 0.058(5) 0.007(4) -0.021(5) -0.036(5)
C14B 0.086(9) 0.083(7) 0.119(10) -0.013(6) -0.015(7) 0.019(6)
C15B 0.078(7) 0.049(4) 0.061(5) -0.002(4) 0.012(5) -0.003(4)
C16B 0.17(2) 0.028(6) 0.129(16) -0.005(7) 0.046(14) -0.012(8)
C17A 0.091(12) 0.123(18) 0.069(13) 0.045(11) -0.033(9) -0.050(12)
C18A 0.065(6) 0.065(5) 0.065(5) 0.035(4) -0.022(4) -0.017(4)
C19A 0.054(7) 0.087(7) 0.133(10) 0.030(7) 0.010(7) 0.023(6)
C17B 0.106(15) 0.091(12) 0.081(14) -0.004(9) -0.059(10) 0.004(10)
C18B 0.081(7) 0.080(5) 0.038(4) 0.005(3) -0.007(4) -0.012(5)
C19B 0.103(9) 0.161(11) 0.038(4) 0.020(5) 0.012(5) -0.033(8)
C20A 0.168(15) 0.106(9) 0.113(10) 0.034(7) 0.108(11) 0.027(9)
C21A 0.092(8) 0.066(5) 0.061(5) 0.014(4) 0.028(5) 0.019(5)
C22A 0.075(17) 0.085(11) 0.11(2) 0.025(11) 0.046(13) 0.024(10)
C20B 0.060(6) 0.069(5) 0.065(5) 0.007(4) -0.025(4) -0.019(4)
C21B 0.045(4) 0.055(4) 0.053(4) 0.012(3) 0.004(3) -0.010(3)
C22B 0.056(9) 0.075(11) 0.086(12) 0.002(8) 0.012(7) 0.003(7)
C23 0.044(3) 0.075(2) 0.068(2) -0.0088(19) -0.0023(19) 0.0024(18)
C24 0.043(2) 0.0468(17) 0.0473(17) 0.0023(14) 0.0063(15) 0.0010(15)
C25 0.054(3) 0.064(2) 0.059(2) -0.0004(17) 0.0191(18) 0.0098(18)
C26 0.077(3) 0.060(2) 0.104(3) 0.000(2) 0.023(3) -0.017(2)
C27 0.066(3) 0.0375(17) 0.066(2) -0.0036(15) 0.0246(19) -0.0016(16)
C28 0.083(4) 0.061(2) 0.089(3) 0.022(2) 0.021(3) 0.018(2)
C29 0.060(3) 0.056(2) 0.0500(19) -0.0024(16) -0.0002(18) 0.0080(18)
C30 0.045(2) 0.0524(19) 0.0522(19) -0.0090(15) -0.0038(16) -0.0028(16)
C31 0.084(3) 0.072(2) 0.057(2) -0.0204(19) -0.015(2) 0.007(2)
C32 0.059(3) 0.053(2) 0.078(3) -0.0007(18) 0.011(2) -0.0105(19)
C33 0.115(5) 0.086(3) 0.115(4) 0.006(3) 0.003(4) -0.035(3)
C34 0.121(6) 0.118(5) 0.140(6) 0.018(4) 0.003(4) -0.041(4)
C35 0.085(4) 0.134(5) 0.151(6) 0.010(4) 0.011(4) -0.057(4)
C36 0.051(2) 0.0509(18) 0.0431(17) 0.0065(14) 0.0115(15) 0.0056(16)
C37 0.053(2) 0.0482(19) 0.0438(17) 0.0026(14) 0.0002(15) 0.0060(16)
C38 0.063(3) 0.062(2) 0.053(2) 0.0078(17) 0.0078(19) -0.0083(19)
C39 0.100(4) 0.087(3) 0.064(3) 0.030(2) -0.010(2) -0.001(3)
P1 0.0495(6) 0.0459(4) 0.0396(4) -0.0041(3) 0.0076(4) 0.0054(4)
P2 0.0487(6) 0.0482(5) 0.0368(4) 0.0018(3) 0.0047(4) -0.0135(4)
P3 0.0402(5) 0.0379(4) 0.0414(4) -0.0040(3) 0.0078(4) 0.0008(3)
S1 0.0395(5) 0.0451(4) 0.0427(4) 0.0076(3) 0.0059(3) 0.0013(3)
S2 0.0376(5) 0.0472(4) 0.0428(4) 0.0054(3) 0.0019(3) -0.0053(3)
S3 0.0377(5) 0.0463(4) 0.0419(4) -0.0014(3) 0.0045(3) 0.0000(3)
S4 0.0440(5) 0.0475(4) 0.0492(4) 0.0089(3) 0.0109(4) 0.0069(4)
Cu1 0.0380(2) 0.0462(2) 0.0427(2) -0.00628(16) -0.00274(17) 0.00493(17)
Cu2 0.0413(2) 0.0439(2) 0.03544(18) -0.00141(15) 0.00285(16) -0.00857(17)
Cu3 0.0389(2) 0.0476(2) 0.03731(18) -0.00419(16) 0.00445(17) 0.00605(18)
Ga1 0.0443(2) 0.04243(18) 0.04433(19) 0.00899(15) 0.00907(16) 0.00170(16)

loop_
_atom_type_symbol
_atom_type_description
_atom_type_scat_dispersion_real
_atom_type_scat_dispersion_imag
_atom_type_scat_source
C C 0.0033 0.0016 'International Tables Vol C Tables 4.2.6.8 and 6.1.1.4'
H H 0 0 'International Tables Vol C Tables 4.2.6.8 and 6.1.1.4'
P P 0.1023 0.0942 'International Tables Vol C Tables 4.2.6.8 and 6.1.1.4'
S S 0.1246 0.1234 'International Tables Vol C Tables 4.2.6.8 and 6.1.1.4'
Cu Cu 0.3201 1.2651 'International Tables Vol C Tables 4.2.6.8 and 6.1.1.4'
Ga Ga 0.2307 1.6083 'International Tables Vol C Tables 4.2.6.8 and 6.1.1.4'

loop_
_geom_angle_atom_site_label_1
_geom_angle_atom_site_label_2
_geom_angle_atom_site_label_3
_geom_angle
C2 C1 S1 113.0(2)
C1 C2 S2 112.4(2)
C4 C3 S3 113.1(2)
C3 C4 S4 113.3(2)
C7 C6 C5 108.7(4)
C7 C6 P1 113.7(3)
C5 C6 P1 109.6(3)
C8 C9 C10 107.4(4)
C8 C9 P1 110.0(3)
C10 C9 P1 112.3(4)
C13 C12 C11 113.4(4)
C13 C12 P1 114.3(3)
C11 C12 P1 113.1(4)
C16A C15A C14A 111.6(10)
C16A C15A P2 107.9(5)
C14A C15A P2 119.9(9)
C16B C15B C14B 112.0(11)
C16B C15B P2 115.4(9)
C14B C15B P2 110.6(7)
C19A C18A C17A 112.5(12)
C19A C18A P2 111.8(6)
C17A C18A P2 107.3(11)
C19B C18B C17B 113.1(12)
C19B C18B P2 117.5(6)
C17B C18B P2 109.4(10)
C20A C21A C22A 116.2(17)
C20A C21A P2 121.1(6)
C22A C21A P2 109.2(16)
C22B C21B C20B 110.4(13)
C22B C21B P2 110.6(13)
C20B C21B P2 110.2(6)
C25 C24 C23 109.1(3)
C25 C24 P3 116.8(3)
C23 C24 P3 111.6(2)
C28 C27 C26 110.3(3)
C28 C27 P3 109.8(3)
C26 C27 P3 111.0(3)
C29 C30 C31 110.1(3)
C29 C30 P3 110.7(2)
C31 C30 P3 116.0(3)
C33 C32 Ga1 117.2(3)
C34 C33 C32 118.5(5)
C33 C34 C35 115.8(6)
C37 C36 Ga1 114.5(2)
C38 C37 C36 115.3(3)
C37 C38 C39 114.4(3)
C9 P1 C6 105.28(19)
C9 P1 C12 109.0(2)
C6 P1 C12 99.98(18)
C9 P1 Cu1 108.81(15)
C6 P1 Cu1 117.08(13)
C12 P1 Cu1 115.85(14)
C15B P2 C21A 127.3(4)
C15B P2 C18B 116.4(4)
C21A P2 C18B 50.8(4)
C15B P2 C15A 32.4(3)
C21A P2 C15A 111.2(4)
C18B P2 C15A 132.5(3)
C15B P2 C21B 103.4(4)
C21A P2 C21B 50.6(4)
C18B P2 C21B 101.0(4)
C15A P2 C21B 72.7(4)
C15B P2 C18A 69.4(4)
C21A P2 C18A 100.8(4)
C18B P2 C18A 54.5(4)
C15A P2 C18A 99.6(3)
C21B P2 C18A 139.6(3)
C15B P2 Cu2 112.8(3)
C21A P2 Cu2 118.5(3)
C18B P2 Cu2 113.8(2)
C15A P2 Cu2 112.8(2)
C21B P2 Cu2 107.76(19)
C18A P2 Cu2 111.6(2)
C27 P3 C30 104.25(17)
C27 P3 C24 105.91(16)
C30 P3 C24 105.13(16)
C27 P3 Cu3 113.87(12)
C30 P3 Cu3 112.77(11)
C24 P3 Cu3 114.00(11)
C1 S1 Cu1 96.27(11)
C1 S1 Ga1 103.20(12)
Cu1 S1 Ga1 119.11(4)
C2 S2 Cu1 97.68(10)
C2 S2 Cu2 107.93(12)
Cu1 S2 Cu2 103.22(3)
C3 S3 Cu3 97.51(11)
C3 S3 Cu2 106.24(11)
Cu3 S3 Cu2 94.46(3)
C4 S4 Cu3 96.73(11)
C4 S4 Ga1 103.84(12)
Cu3 S4 Ga1 125.48(4)
P1 Cu1 S2 133.70(4)
P1 Cu1 S1 128.61(4)
S2 Cu1 S1 95.71(3)
P2 Cu2 S3 121.81(4)
P2 Cu2 S2 119.36(4)
S3 Cu2 S2 118.62(3)
P3 Cu3 S3 136.47(3)
P3 Cu3 S4 126.41(4)
S3 Cu3 S4 95.82(3)
C36 Ga1 C32 121.37(16)
C36 Ga1 S1 103.81(10)
C32 Ga1 S1 107.90(13)
C36 Ga1 S4 107.15(11)
C32 Ga1 S4 103.05(12)
S1 Ga1 S4 113.99(3)

loop_
_geom_bond_atom_site_label_1
_geom_bond_atom_site_label_2
_geom_bond_distance
C1 C2 1.509(5)
C1 S1 1.825(3)
C2 S2 1.827(3)
C3 C4 1.502(5)
C3 S3 1.835(3)
C4 S4 1.828(4)
C5 C6 1.518(6)
C6 C7 1.489(6)
C6 P1 1.871(3)
C8 C9 1.509(7)
C9 C10 1.539(7)
C9 P1 1.840(4)
C11 C12 1.553(6)
C12 C13 1.478(6)
C12 P1 1.880(4)
C14A C15A 1.552(11)
C15A C16A 1.532(10)
C15A P2 1.845(7)
C14B C15B 1.543(12)
C15B C16B 1.540(13)
C15B P2 1.766(7)
C17A C18A 1.539(14)
C18A C19A 1.526(11)
C18A P2 1.969(7)
C17B C18B 1.537(15)
C18B C19B 1.513(10)
C18B P2 1.812(7)
C20A C21A 1.511(10)
C21A C22A 1.518(16)
C21A P2 1.787(8)
C20B C21B 1.537(10)
C21B C22B 1.52(3)
C21B P2 1.947(7)
C23 C24 1.538(5)
C24 C25 1.533(4)
C24 P3 1.862(4)
C26 C27 1.526(6)
C27 C28 1.525(6)
C27 P3 1.850(3)
C29 C30 1.518(5)
C30 C31 1.534(5)
C30 P3 1.856(4)
C32 C33 1.539(7)
C32 Ga1 1.984(4)
C33 C34 1.346(7)
C34 C35 1.553(7)
C36 C37 1.508(4)
C36 Ga1 1.977(3)
C37 C38 1.507(5)
C38 C39 1.509(5)
P1 Cu1 2.1948(9)
P2 Cu2 2.2414(9)
P3 Cu3 2.1982(8)
S1 Cu1 2.2955(9)
S1 Ga1 2.3544(9)
S2 Cu1 2.2362(9)
S2 Cu2 2.2880(9)
S3 Cu3 2.2370(9)
S3 Cu2 2.2755(9)
S4 Cu3 2.2954(9)
S4 Ga1 2.3640(10)
